data_1548908
loop_
_publ_author_name
'Tinti, Gemma'
'Fr\"ojdh, Erik'
'van Genderen, Eric'
'Gruene, Tim'
'Schmitt, Bernd'
'de Winter, D. A. Matthijs'
'Weckhuysen, Bert M.'
'Abrahams, Jan Pieter'

_publ_section_title
;
 Electron crystallography with the EIGER detector
;
_journal_coeditor_code SP5002
_journal_issue 2
_journal_name_full IUCrJ
_journal_page_first 190
_journal_page_last 199
_journal_paper_doi 10.1107/S2052252518000945
_journal_volume 5
_journal_year 2018
_chemical_formula_sum 'Al O4 P'
_chemical_formula_weight 121.97
_space_group_crystal_system trigonal
_space_group_IT_number 148
_space_group_name_Hall '-P 3*'
_space_group_name_H-M_alt 'R -3 :R'
_symmetry_space_group_name_Hall '-P 3*'
_symmetry_space_group_name_H-M 'R -3 :R'
_audit_creation_method SHELXL-2016/6
_cell_angle_alpha 94.46(3)
_cell_angle_beta 94.46(3)
_cell_angle_gamma 94.46(3)
_cell_formula_units_Z 6
_cell_length_a 9.6090(17)
_cell_length_b 9.6090(17)
_cell_length_c 9.6090(17)
_cell_measurement_temperature 293(2)
_cell_volume 878.7(3)
_computing_structure_refinement 'SHELXL-2016/6 (Sheldrick, 2016)'
_computing_structure_solution 'SHELXT 2014/5 (Sheldrick, 2014)'
_diffrn_ambient_temperature 293(2)
_diffrn_measured_fraction_theta_full 0.950
_diffrn_measured_fraction_theta_max 0.753
_diffrn_radiation_wavelength 0.02508
_diffrn_reflns_av_R_equivalents 0.1787
_diffrn_reflns_av_unetI/netI 0.2632
_diffrn_reflns_Laue_measured_fraction_full 0.950
_diffrn_reflns_Laue_measured_fraction_max 0.753
_diffrn_reflns_limit_h_max 11
_diffrn_reflns_limit_h_min -11
_diffrn_reflns_limit_k_max 8
_diffrn_reflns_limit_k_min -8
_diffrn_reflns_limit_l_max 13
_diffrn_reflns_limit_l_min -11
_diffrn_reflns_number 3802
_diffrn_reflns_point_group_measured_fraction_full 0.950
_diffrn_reflns_point_group_measured_fraction_max 0.753
_diffrn_reflns_theta_full 0.862
_diffrn_reflns_theta_max 1.103
_diffrn_reflns_theta_min 0.075
_exptl_absorpt_coefficient_mu 0.134
_exptl_crystal_density_diffrn 1.383
_exptl_crystal_F_000 1029
_exptl_crystal_size_max 0.002
_exptl_crystal_size_mid 0.002
_exptl_crystal_size_min 0.000
_refine_diff_density_max 0.210
_refine_diff_density_min -0.327
_refine_diff_density_rms 0.063
_refine_ls_extinction_method none
_refine_ls_goodness_of_fit_ref 1.304
_refine_ls_hydrogen_treatment undef
_refine_ls_matrix_type full
_refine_ls_number_parameters 57
_refine_ls_number_reflns 1673
_refine_ls_number_restraints 0
_refine_ls_restrained_S_all 1.304
_refine_ls_R_factor_all 0.2532
_refine_ls_R_factor_gt 0.2225
_refine_ls_shift/su_max 0.000
_refine_ls_shift/su_mean 0.000
_refine_ls_structure_factor_coef Fsqd
_refine_ls_weighting_details 'w=1/[\s^2^(Fo^2^)+(0.2000P)^2^] where P=(Fo^2^+2Fc^2^)/3'
_refine_ls_weighting_scheme calc
_refine_ls_wR_factor_gt 0.4999
_refine_ls_wR_factor_ref 0.5177
_reflns_Friedel_coverage 0.000
_reflns_number_gt 949
_reflns_number_total 1673
_reflns_threshold_expression 'I > 2\s(I)'
_cod_data_source_file sp5002.cif
_cod_data_source_block I
_cod_depositor_comments 'Adding full bibliography for 1548908.cif.'
_cod_original_cell_volume 878.7(5)
_cod_database_code 1548908
_shelx_shelxl_version_number 2016/6
_shelx_space_group_comment
;
The symmetry employed for this shelxl refinement is uniquely defined
by the following loop, which should always be used as a source of
symmetry information in preference to the above space-group names.
They are only intended as comments.
;
_shelx_estimated_absorpt_t_min 1.000
_shelx_estimated_absorpt_t_max 1.000

loop_
_space_group_symop_operation_xyz
'x, y, z'
'z, x, y'
'y, z, x'
'-x, -y, -z'
'-z, -x, -y'
'-y, -z, -x'

loop_
_atom_site_label
_atom_site_type_symbol
_atom_site_fract_x
_atom_site_fract_y
_atom_site_fract_z
_atom_site_U_iso_or_equiv
_atom_site_adp_type
_atom_site_occupancy
_atom_site_site_symmetry_order
_atom_site_calc_flag
P1 P 0.6211(3) 0.1662(3) 0.3883(3) 0.0173(12) Uani 1 1 d
Al1 Al 0.6223(4) 0.4000(4) 0.1678(4) 0.0157(12) Uani 1 1 d
O1 O 0.6054(8) 0.2427(6) 0.2509(6) 0.0304(16) Uani 1 1 d
O2 O 0.6445(7) 0.0091(6) 0.3474(6) 0.0272(15) Uani 1 1 d
O3 O 0.7519(7) 0.2335(7) 0.4872(7) 0.0345(17) Uani 1 1 d
O4 O 0.4814(6) 0.1776(7) 0.4652(7) 0.0306(16) Uani 1 1 d

loop_
_atom_site_aniso_label
_atom_site_aniso_U_11
_atom_site_aniso_U_22
_atom_site_aniso_U_33
_atom_site_aniso_U_23
_atom_site_aniso_U_13
_atom_site_aniso_U_12
P1 0.0218(18) 0.0144(17) 0.0169(17) 0.0042(10) 0.0053(11) 0.0023(11)
Al1 0.023(2) 0.0119(18) 0.0130(19) 0.0012(12) 0.0045(13) 0.0046(13)
O1 0.053(4) 0.018(3) 0.021(3) 0.0108(19) 0.005(2) 0.001(2)
O2 0.036(3) 0.018(3) 0.030(3) 0.0068(19) 0.010(2) 0.004(2)
O3 0.036(3) 0.031(3) 0.033(3) -0.004(2) -0.006(2) -0.005(2)
O4 0.024(3) 0.045(4) 0.027(3) 0.009(2) 0.015(2) 0.009(2)

loop_
_atom_type_symbol
_atom_type_description
_atom_type_scat_dispersion_real
_atom_type_scat_dispersion_imag
_atom_type_scat_source
O O 0.0000 0.0000 'International Tables Vol C Tables 4.2.6.8 and 6.1.1.4'
Al Al 0.0000 0.0000 'International Tables Vol C Tables 4.2.6.8 and 6.1.1.4'
P P 0.0000 0.0000 'International Tables Vol C Tables 4.2.6.8 and 6.1.1.4'

loop_
_geom_angle_atom_site_label_1
_geom_angle_atom_site_label_2
_geom_angle_atom_site_label_3
_geom_angle
_geom_angle_site_symmetry_1
_geom_angle_site_symmetry_3
O1 P1 O2 108.3(4) . .
O1 P1 O3 110.9(4) . .
O2 P1 O3 108.3(4) . .
O1 P1 O4 108.2(4) . .
O2 P1 O4 110.7(4) . .
O3 P1 O4 110.5(4) . .
O1 P1 Al1 120.9(3) . 6_656
O2 P1 Al1 18.2(2) . 6_656
O3 P1 Al1 111.3(3) . 6_656
O4 P1 Al1 93.4(3) . 6_656
O1 P1 Al1 16.6(3) . .
O2 P1 Al1 123.0(3) . .
O3 P1 Al1 97.0(3) . .
O4 P1 Al1 106.3(3) . .
Al1 P1 Al1 137.12(14) 6_656 .
O1 P1 Al1 124.4(3) . 3
O2 P1 Al1 107.0(3) . 3
O3 P1 Al1 96.8(3) . 3
O4 P1 Al1 17.3(3) . 3
Al1 P1 Al1 88.88(12) 6_656 3
Al1 P1 Al1 119.87(15) . 3
O1 P1 Al1 104.5(3) . 5_666
O2 P1 Al1 124.6(3) . 5_666
O3 P1 Al1 16.5(3) . 5_666
O4 P1 Al1 99.4(3) . 5_666
Al1 P1 Al1 125.72(12) 6_656 5_666
Al1 P1 Al1 88.71(11) . 5_666
Al1 P1 Al1 88.61(12) 3 5_666
O4 Al1 O1 108.2(4) 2 .
O4 Al1 O2 110.6(4) 2 5_665
O1 Al1 O2 107.5(3) . 5_665
O4 Al1 O3 110.6(4) 2 6_666
O1 Al1 O3 111.0(4) . 6_666
O2 Al1 O3 108.8(4) 5_665 6_666
O4 Al1 P1 95.1(3) 2 5_665
O1 Al1 P1 118.1(3) . 5_665
O2 Al1 P1 16.0(2) 5_665 5_665
O3 Al1 P1 112.5(3) 6_666 5_665
O4 Al1 P1 107.2(3) 2 .
O1 Al1 P1 14.7(2) . .
O2 Al1 P1 120.3(3) 5_665 .
O3 Al1 P1 98.5(3) 6_666 .
P1 Al1 P1 132.21(14) 5_665 .
O4 Al1 P1 15.6(2) 2 2
O1 Al1 P1 123.0(3) . 2
O2 Al1 P1 107.1(2) 5_665 2
O3 Al1 P1 98.6(3) 6_666 2
P1 Al1 P1 91.12(12) 5_665 2
P1 Al1 P1 120.02(15) . 2
O4 Al1 P1 101.0(3) 2 6_666
O1 Al1 P1 105.3(3) . 6_666
O2 Al1 P1 123.3(3) 5_665 6_666
O3 Al1 P1 14.7(3) 6_666 6_666
P1 Al1 P1 125.65(14) 5_665 6_666
P1 Al1 P1 91.39(12) . 6_666
P1 Al1 P1 91.29(12) 2 6_666
P1 O1 Al1 148.7(5) . .
P1 O2 Al1 145.8(4) . 6_656
P1 O3 Al1 148.8(5) . 5_666
P1 O4 Al1 147.1(5) . 3

loop_
_geom_bond_atom_site_label_1
_geom_bond_atom_site_label_2
_geom_bond_distance
_geom_bond_site_symmetry_2
P1 O1 1.563(6) .
P1 O2 1.568(6) .
P1 O3 1.579(7) .
P1 O4 1.589(6) .
P1 Al1 3.193(5) 6_656
P1 Al1 3.206(5) .
P1 Al1 3.211(5) 3
P1 Al1 3.234(5) 5_666
Al1 O4 1.759(7) 2
Al1 O1 1.766(6) .
Al1 O2 1.772(7) 5_665
Al1 O3 1.778(8) 6_666
